data_1570680
loop_
_publ_author_name
'Ort&#xed;n-Rubio, Borja'
'Rostoll-Berenguer, Jaume'
'Vila, Carlos'
'Proserpio, Davide M.'
'Guillerm, Vincent'
'Juanhuix, Judith'
'Imaz, Inhar'
'Maspoch, Daniel'

_publ_section_title
;
 Net-clipping as a top-down approach for the prediction of topologies of
 MOFs built from reduced-symmetry linkers.
;
_journal_issue 45
_journal_name_full 'Chemical science'
_journal_page_first 12984
_journal_page_last 12994
_journal_paper_doi 10.1039/d3sc04406h
_journal_volume 14
_journal_year 2023
_chemical_formula_structural icn27
_chemical_formula_sum 'C6 N O2'
_space_group_IT_number 210
_space_group_name_Hall 'F 4d 2 3'
_space_group_name_H-M_alt 'F 41 3 2'
_symmetry_Int_Tables_number 210
_symmetry_space_group_name_H-M 'F 41 3 2'
_audit_creation_date 2023-08-20
_audit_creation_method ToposPro
_cell_angle_alpha 90
_cell_angle_beta 90
_cell_angle_gamma 90
_cell_formula_units_Z 8
_cell_length_a 4.11415
_cell_length_b 4.11415
_cell_length_c 4.11415
_cell_volume 69.637
_refine_ls_R_factor_all 0
_cod_data_source_file d3sc04406h1.cif
_cod_data_source_block 27-TOPOS_icn27
_cod_original_cell_volume 69.63705
_cod_database_code 1570680

loop_
_space_group_symop_id
_space_group_symop_operation_xyz
1 x,y,z
2 -x,-y,z
3 x,-y,-z
4 -x,y,-z
5 z,x,y
6 y,z,x
7 -z,-x,y
8 -y,z,-x
9 z,-x,-y
10 -y,-z,x
11 -z,x,-y
12 y,-z,-x
13 1/4-y,1/4-x,1/4-z
14 1/4+y,1/4+x,1/4-z
15 1/4+y,1/4-x,1/4+z
16 1/4-y,1/4+x,1/4+z
17 1/4-x,1/4-z,1/4-y
18 1/4-z,1/4-y,1/4-x
19 1/4+x,1/4+z,1/4-y
20 1/4-z,1/4+y,1/4+x
21 1/4+x,1/4-z,1/4+y
22 1/4+z,1/4+y,1/4-x
23 1/4-x,1/4+z,1/4+y
24 1/4+z,1/4-y,1/4+x
25 x,1/2+y,1/2+z
26 1/2+x,y,1/2+z
27 1/2+x,1/2+y,z
28 -x,1/2-y,1/2+z
29 1/2-x,-y,1/2+z
30 1/2-x,1/2-y,z
31 x,1/2-y,1/2-z
32 1/2+x,-y,1/2-z
33 1/2+x,1/2-y,-z
34 -x,1/2+y,1/2-z
35 1/2-x,y,1/2-z
36 1/2-x,1/2+y,-z
37 z,1/2+x,1/2+y
38 1/2+z,x,1/2+y
39 1/2+z,1/2+x,y
40 y,1/2+z,1/2+x
41 1/2+y,z,1/2+x
42 1/2+y,1/2+z,x
43 -z,1/2-x,1/2+y
44 1/2-z,-x,1/2+y
45 1/2-z,1/2-x,y
46 -y,1/2+z,1/2-x
47 1/2-y,z,1/2-x
48 1/2-y,1/2+z,-x
49 z,1/2-x,1/2-y
50 1/2+z,-x,1/2-y
51 1/2+z,1/2-x,-y
52 -y,1/2-z,1/2+x
53 1/2-y,-z,1/2+x
54 1/2-y,1/2-z,x
55 -z,1/2+x,1/2-y
56 1/2-z,x,1/2-y
57 1/2-z,1/2+x,-y
58 y,1/2-z,1/2-x
59 1/2+y,-z,1/2-x
60 1/2+y,1/2-z,-x
61 1/4-y,3/4-x,3/4-z
62 3/4-y,1/4-x,3/4-z
63 3/4-y,3/4-x,1/4-z
64 1/4+y,3/4+x,3/4-z
65 3/4+y,1/4+x,3/4-z
66 3/4+y,3/4+x,1/4-z
67 1/4+y,3/4-x,3/4+z
68 3/4+y,1/4-x,3/4+z
69 3/4+y,3/4-x,1/4+z
70 1/4-y,3/4+x,3/4+z
71 3/4-y,1/4+x,3/4+z
72 3/4-y,3/4+x,1/4+z
73 1/4-x,3/4-z,3/4-y
74 3/4-x,1/4-z,3/4-y
75 3/4-x,3/4-z,1/4-y
76 1/4-z,3/4-y,3/4-x
77 3/4-z,1/4-y,3/4-x
78 3/4-z,3/4-y,1/4-x
79 1/4+x,3/4+z,3/4-y
80 3/4+x,1/4+z,3/4-y
81 3/4+x,3/4+z,1/4-y
82 1/4-z,3/4+y,3/4+x
83 3/4-z,1/4+y,3/4+x
84 3/4-z,3/4+y,1/4+x
85 1/4+x,3/4-z,3/4+y
86 3/4+x,1/4-z,3/4+y
87 3/4+x,3/4-z,1/4+y
88 1/4+z,3/4+y,3/4-x
89 3/4+z,1/4+y,3/4-x
90 3/4+z,3/4+y,1/4-x
91 1/4-x,3/4+z,3/4+y
92 3/4-x,1/4+z,3/4+y
93 3/4-x,3/4+z,1/4+y
94 1/4+z,3/4-y,3/4+x
95 3/4+z,1/4-y,3/4+x
96 3/4+z,3/4-y,1/4+x

loop_
_atom_site_label
_atom_site_type_symbol
_atom_site_symmetry_multiplicity
_atom_site_fract_x
_atom_site_fract_y
_atom_site_fract_z
_atom_site_occupancy
C1 C 48 0.04677 0.12500 0.20323 1.0000
N1 N 8 0.00000 0.00000 0.00000 1.0000
O1 O 16 0.12500 0.12500 0.62500 1.0000

loop_
_topol_atom.id
_topol_atom.node_id
_topol_atom.atom_label
_topol_atom.element_symbol
1 1 C1 C
2 2 N1 N
3 3 O1 O

loop_
_topol_node.id
_topol_node.label
1 C1
2 N1
3 O1

loop_
_topol_link.node_id_1
_topol_link.node_id_2
_topol_link.distance
_topol_link.symop_id_1
_topol_link.translation_1_x
_topol_link.translation_1_y
_topol_link.translation_1_z
_topol_link.symop_id_2
_topol_link.translation_2_x
_topol_link.translation_2_y
_topol_link.translation_2_z
_topol_link.type
_topol_link.multiplicity
_topol_link.voronoi_solid_angle
1 2 1.0003 1 0 0 0 13 0 0 0 v 96 0.00
1 3 0.9994 1 0 0 0 4 0 0 1 v 48 0.00
